data_7213402
loop_
_publ_author_name
'Kujanp\"a\"a, Jukka P.'
'Riddell, Frank G.'

_publ_contact_author
;
    Dr F. G. Riddell
    School of Chemistry
    University of St Andrews
    St Andrews, Fife, KY16 9ST
;
_publ_section_title
;
 Models for molecular motions within polymer chains. Part 1. A solid-state
 NMR study of hexane-1,6-diyl bis(&#x200A;p-nitrobenzoate)
;
_journal_issue 11
_journal_name_full 'Journal of the Chemical Society, Perkin Transactions 2'
_journal_page_first 2225
_journal_paper_doi 10.1039/b005005i
_journal_year 2000
_chemical_formula_moiety 'C20 H20 N2 O8 '
_chemical_formula_sum 'C20 H20 N2 O8'
_chemical_formula_weight 416.39
_space_group_IT_number 14
_symmetry_cell_setting monoclinic
_symmetry_Int_Tables_number 14
_symmetry_space_group_name_Hall '-P 2yn'
_symmetry_space_group_name_H-M 'P 1 21/n 1'
_audit_creation_date 'Fri Aug 12 10:32:34 2000'
_audit_creation_method 'from TEXRAY.INF file'
_cell_angle_alpha 90
_cell_angle_beta 92.91(3)
_cell_angle_gamma 90
_cell_formula_units_Z 2
_cell_length_a 8.982(3)
_cell_length_b 12.471(3)
_cell_length_c 9.086(3)
_cell_measurement_reflns_used 25
_cell_measurement_temperature 293.2
_cell_measurement_theta_max 24.9
_cell_measurement_theta_min 23.5
_cell_volume 1016.5(5)
_computing_cell_refinement 'MSC/AFC Diffractometer Control'
_computing_data_collection 'MSC/AFC Diffractometer Control'
_computing_data_reduction teXsan
_computing_publication_material teXsan
_computing_structure_refinement teXsan
_diffrn_ambient_temperature 293.2
_diffrn_measurement_device AFC7S
_diffrn_measurement_method 'omega/2-theta scans'
_diffrn_orient_matrix_UB_11 -0.06407
_diffrn_orient_matrix_UB_12 -0.02706
_diffrn_orient_matrix_UB_13 -0.08527
_diffrn_orient_matrix_UB_21 -0.06964
_diffrn_orient_matrix_UB_22 -0.03268
_diffrn_orient_matrix_UB_23 0.06982
_diffrn_orient_matrix_UB_31 -0.05893
_diffrn_orient_matrix_UB_32 0.06804
_diffrn_orient_matrix_UB_33 -0.00038
_diffrn_radiation_monochromator graphite
_diffrn_radiation_source 'X-ray tube'
_diffrn_radiation_type MoKalpha
_diffrn_radiation_wavelength 0.7107
_diffrn_reflns_av_R_equivalents 2.79
_diffrn_reflns_limit_h_max 11
_diffrn_reflns_limit_h_min 0
_diffrn_reflns_limit_k_max 15
_diffrn_reflns_limit_k_min 0
_diffrn_reflns_limit_l_max 11
_diffrn_reflns_limit_l_min -11
_diffrn_reflns_number 2360
_diffrn_reflns_theta_max 26.49
_diffrn_standards_decay_% 0.17
_diffrn_standards_interval_count 150
_diffrn_standards_number 3
_exptl_absorpt_coefficient_mu 0.106
_exptl_absorpt_correction_type none
_exptl_crystal_colour colorless
_exptl_crystal_density_diffrn 1.360
_exptl_crystal_description block
_exptl_crystal_F_000 436.00
_exptl_crystal_size_max 0.500
_exptl_crystal_size_mid 0.400
_exptl_crystal_size_min 0.350
_refine_diff_density_max 0.24
_refine_diff_density_min -0.16
_refine_ls_extinction_coef 32.80227
_refine_ls_extinction_method Zachariasen_type_2_Gaussian_isotropic
_refine_ls_goodness_of_fit_obs 3.055
_refine_ls_hydrogen_treatment noref
_refine_ls_matrix_type full
_refine_ls_number_parameters 137
_refine_ls_number_reflns 1209
_refine_ls_number_restraints 0
_refine_ls_R_factor_obs 0.0472
_refine_ls_shift/esd_max 0.0260
_refine_ls_structure_factor_coef F
_refine_ls_weighting_scheme sigma
_refine_ls_wR_factor_obs 0.0368
_reflns_number_observed 1209
_reflns_number_total 2219
_reflns_observed_criterion 3.00
_cod_data_source_file b005005isup1.cif
_cod_data_source_block '_Kujanpaa/Riddell'
_cod_original_cell_volume 1016.4(5)
_cod_original_sg_symbol_H-M 'P 21/n     '
_cod_original_formula_sum 'C20 H20 N2 O8 '
_cod_database_code 7213402

loop_
_symmetry_equiv_pos_as_xyz
'   +x,   +y,   +z'
1/2-x,1/2+y,1/2-z
'   -x,   -y,   -z'
1/2+x,1/2-y,1/2+z

loop_
_atom_site_aniso_label
_atom_site_aniso_U_11
_atom_site_aniso_U_22
_atom_site_aniso_U_33
_atom_site_aniso_U_12
_atom_site_aniso_U_13
_atom_site_aniso_U_23
O(1) 0.155(2) 0.087(2) 0.095(2) -0.045(2) -0.019(2) -0.010(2)
O(2) 0.097(2) 0.116(2) 0.084(2) 0.015(1) -0.036(1) -0.032(1)
O(3) 0.084(1) 0.054(1) 0.059(1) -0.014(1) -0.017(1) 0.0019(10)
O(4) 0.109(2) 0.049(1) 0.117(2) 0.006(1) -0.036(1) 0.003(1)
N(1) 0.076(2) 0.086(2) 0.068(2) -0.006(2) -0.001(1) -0.021(2)
C(1) 0.055(2) 0.065(2) 0.051(2) -0.002(1) 0.003(1) -0.012(2)
C(2) 0.069(2) 0.077(2) 0.052(2) 0.013(2) -0.012(1) -0.004(2)
C(3) 0.073(2) 0.055(2) 0.061(2) 0.013(2) -0.005(2) 0.005(1)
C(4) 0.050(2) 0.052(2) 0.046(1) 0.002(1) 0.003(1) 0.001(1)
C(5) 0.062(2) 0.055(2) 0.050(2) -0.003(1) -0.007(1) 0.006(1)
C(6) 0.071(2) 0.053(2) 0.058(2) -0.004(1) -0.003(1) 0.004(1)
C(7) 0.056(2) 0.059(2) 0.061(2) 0.000(2) 0.001(1) 0.003(2)
C(8) 0.082(2) 0.058(2) 0.073(2) -0.021(2) -0.010(2) -0.005(2)
C(9) 0.074(2) 0.085(2) 0.068(2) -0.024(2) -0.008(2) -0.009(2)
C(10) 0.071(2) 0.078(2) 0.059(2) -0.005(2) -0.008(1) -0.012(2)

loop_
_atom_site_label
_atom_site_fract_x
_atom_site_fract_y
_atom_site_fract_z
_atom_site_U_iso_or_equiv
_atom_site_thermal_displace_type
O(1) -0.0180(3) -0.2976(2) 0.2142(3) 0.113(1) Uij
O(2) -0.0932(2) -0.1763(2) 0.0594(2) 0.1006(9) Uij
O(3) 0.3534(2) 0.0780(1) 0.6359(2) 0.0668(6) Uij
O(4) 0.2548(2) 0.2108(1) 0.5004(2) 0.0929(8) Uij
N(1) -0.0257(3) -0.2049(2) 0.1726(3) 0.0766(10) Uij
C(1) 0.0539(3) -0.1226(2) 0.2640(3) 0.0570(9) Uij
C(2) 0.0343(3) -0.0175(2) 0.2258(3) 0.0666(10) Uij
C(3) 0.1067(3) 0.0595(2) 0.3122(3) 0.0636(9) Uij
C(4) 0.1958(3) 0.0301(2) 0.4343(3) 0.0494(8) Uij
C(5) 0.2134(3) -0.0770(2) 0.4691(3) 0.0561(9) Uij
C(6) 0.1423(3) -0.1543(2) 0.3833(3) 0.0607(9) Uij
C(7) 0.2694(3) 0.1172(2) 0.5246(3) 0.0587(9) Uij
C(8) 0.4343(3) 0.1565(2) 0.7276(3) 0.072(1) Uij
C(9) 0.5312(3) 0.0934(2) 0.8383(3) 0.076(1) Uij
C(10) 0.4472(3) 0.0300(2) 0.9443(3) 0.0699(10) Uij
H(1) -0.0273 0.0021 0.1422 0.0798 Uij
H(2) 0.0951 0.1332 0.2876 0.0763 Uij
H(3) 0.2749 -0.0974 0.5526 0.0672 Uij
H(4) 0.1543 -0.2282 0.4064 0.0728 Uij
H(5) 0.4945 0.2001 0.6689 0.0858 Uij
H(6) 0.3664 0.2005 0.7772 0.0858 Uij
H(7) 0.5911 0.0456 0.7855 0.0913 Uij
H(8) 0.5934 0.1425 0.8925 0.0913 Uij
H(9) 0.3913 0.0770 1.0024 0.0838 Uij
H(10) 0.3815 -0.0178 0.8919 0.0838 Uij

loop_
_atom_type_symbol
_atom_type_oxidation_number
_atom_type_number_in_cell
_atom_type_scat_dispersion_real
_atom_type_scat_dispersion_imag
_atom_type_scat_source
C 0 40 0.003 0.002 'International Tables'
H 0 40 0.000 0.000 'International Tables'
N 0 4 0.006 0.003 'International Tables'
O 0 16 0.011 0.006 'International Tables'

loop_
_geom_angle_atom_site_label_1
_geom_angle_atom_site_label_2
_geom_angle_atom_site_label_3
_geom_angle
_geom_angle_publ_flag
C(7) O(3) C(8) 115.9(2) yes
O(1) N(1) O(2) 123.9(3) yes
O(1) N(1) C(1) 117.8(3) yes
O(2) N(1) C(1) 118.4(3) yes
N(1) C(1) C(2) 118.1(3) yes
N(1) C(1) C(6) 119.2(3) yes
C(2) C(1) C(6) 122.7(3) yes
C(1) C(2) C(3) 118.2(2) yes
C(2) C(3) C(4) 120.5(3) yes
C(3) C(4) C(5) 119.7(2) yes
C(3) C(4) C(7) 118.0(2) yes
C(5) C(4) C(7) 122.3(2) yes
C(4) C(5) C(6) 120.2(2) yes
C(1) C(6) C(5) 118.7(2) yes
O(3) C(7) O(4) 123.7(3) yes
O(3) C(7) C(4) 111.7(2) yes
O(4) C(7) C(4) 124.6(3) yes
O(3) C(8) C(9) 106.5(2) yes
C(8) C(9) C(10) 114.5(2) yes
C(9) C(10) C(10) 111.6(3) yes

loop_
_geom_bond_atom_site_label_1
_geom_bond_atom_site_label_2
_geom_bond_distance
_geom_bond_publ_flag
O(1) N(1) 1.217(3) yes
O(2) N(1) 1.220(3) yes
O(3) C(7) 1.324(3) yes
O(3) C(8) 1.456(3) yes
O(4) C(7) 1.193(3) yes
N(1) C(1) 1.481(3) yes
C(1) C(2) 1.364(3) yes
C(1) C(6) 1.370(3) yes
C(2) C(3) 1.382(3) yes
C(3) C(4) 1.384(3) yes
C(4) C(5) 1.380(3) yes
C(4) C(7) 1.495(3) yes
C(5) C(6) 1.377(3) yes
C(8) C(9) 1.516(4) yes
C(9) C(10) 1.482(4) yes
C(10) C(10) 1.545(5) yes
